data_7122793
loop_
_publ_author_name
'Evans, Hayden A.'
'Andrews, Jessica L.'
'Fabini, Douglas H.'
'Preefer, Molleigh B.'
'Wu, Guang'
'Cheetham, Anthony K.'
'Wudl, Fred'
'Seshadri, Ram'

_publ_section_title
;
 The capricious nature of iodine catenation in I<sub>2</sub> excess,
 perovskite-derived hybrid Pt(iv) compounds.
;
_journal_issue 5
_journal_name_full 'Chemical communications (Cambridge, England)'
_journal_page_first 588
_journal_paper_doi 10.1039/c8cc07536k
_journal_volume 55
_journal_year 2018
_chemical_formula_sum 'C6 H24 I9 N3 Pt'
_chemical_formula_weight 1475.47
_space_group_crystal_system monoclinic
_space_group_IT_number 12
_space_group_name_Hall '-C 2y'
_space_group_name_H-M_alt 'C 1 2/m 1'
_symmetry_space_group_name_Hall '-C 2y'
_symmetry_space_group_name_H-M 'C 1 2/m 1'
_atom_sites_solution_hydrogens geom
_audit_creation_method SHELXL-2014/7
_audit_update_record
;
2018-08-30 deposited with the CCDC.
2018-11-19 downloaded from the CCDC.
;
_cell_angle_alpha 90
_cell_angle_beta 101.705(8)
_cell_angle_gamma 90
_cell_formula_units_Z 2
_cell_length_a 17.0199(19)
_cell_length_b 7.8309(9)
_cell_length_c 10.8370(15)
_cell_measurement_reflns_used 664
_cell_measurement_temperature 264(2)
_cell_measurement_theta_max 24.6
_cell_measurement_theta_min 2.78
_cell_volume 1414.3(3)
_computing_structure_refinement 'SHELXL-2014/7 (Sheldrick, 2014)'
_diffrn_ambient_temperature 264(2)
_diffrn_measured_fraction_theta_full 0.964
_diffrn_measured_fraction_theta_max 0.885
_diffrn_measurement_device_type 'Bruker APEXII'
_diffrn_measurement_method 'omega scan'
_diffrn_radiation_type MoK\a
_diffrn_radiation_wavelength 0.71073
_diffrn_reflns_av_R_equivalents 0.0758
_diffrn_reflns_av_unetI/netI 0.0997
_diffrn_reflns_Laue_measured_fraction_full 0.964
_diffrn_reflns_Laue_measured_fraction_max 0.885
_diffrn_reflns_limit_h_max 22
_diffrn_reflns_limit_h_min -24
_diffrn_reflns_limit_k_max 11
_diffrn_reflns_limit_k_min -11
_diffrn_reflns_limit_l_max 15
_diffrn_reflns_limit_l_min -11
_diffrn_reflns_number 4293
_diffrn_reflns_point_group_measured_fraction_full 0.964
_diffrn_reflns_point_group_measured_fraction_max 0.885
_diffrn_reflns_theta_full 25.242
_diffrn_reflns_theta_max 31.892
_diffrn_reflns_theta_min 1.919
_exptl_absorpt_coefficient_mu 14.779
_exptl_absorpt_correction_T_max 0.7454
_exptl_absorpt_correction_T_min 0.5374
_exptl_absorpt_correction_type multi-scan
_exptl_absorpt_process_details SADABS
_exptl_crystal_colour black
_exptl_crystal_density_diffrn 3.465
_exptl_crystal_description block
_exptl_crystal_F_000 1272
_exptl_crystal_size_max 0.1
_exptl_crystal_size_mid 0.1
_exptl_crystal_size_min 0.05
_refine_diff_density_max 3.407
_refine_diff_density_min -1.727
_refine_diff_density_rms 0.355
_refine_ls_extinction_method none
_refine_ls_goodness_of_fit_ref 1.533
_refine_ls_hydrogen_treatment constr
_refine_ls_matrix_type full
_refine_ls_number_parameters 57
_refine_ls_number_reflns 2297
_refine_ls_number_restraints 1
_refine_ls_restrained_S_all 1.533
_refine_ls_R_factor_all 0.1329
_refine_ls_R_factor_gt 0.0580
_refine_ls_shift/su_max 0.001
_refine_ls_shift/su_mean 0.000
_refine_ls_structure_factor_coef Fsqd
_refine_ls_weighting_details 'w=1/[\s^2^(Fo^2^)] where P=(Fo^2^+2Fc^2^)/3'
_refine_ls_weighting_scheme calc
_refine_ls_wR_factor_gt 0.0791
_refine_ls_wR_factor_ref 0.0850
_reflns_Friedel_coverage 0.000
_reflns_number_gt 1207
_reflns_number_total 2297
_reflns_threshold_expression 'I > 2\s(I)'
_cod_data_source_file c8cc07536k2.cif
_cod_data_source_block mono_rt_a
_cod_database_code 7122793
_shelx_shelxl_version_number 2014/7
_shelx_space_group_comment
;
The symmetry employed for this shelxl refinement is uniquely defined
by the following loop, which should always be used as a source of
symmetry information in preference to the above space-group names.
They are only intended as comments.
;

loop_
_space_group_symop_operation_xyz
'x, y, z'
'-x, y, -z'
'x+1/2, y+1/2, z'
'-x+1/2, y+1/2, -z'
'-x, -y, -z'
'x, -y, z'
'-x+1/2, -y+1/2, -z'
'x+1/2, -y+1/2, z'

loop_
_atom_site_label
_atom_site_type_symbol
_atom_site_fract_x
_atom_site_fract_y
_atom_site_fract_z
_atom_site_U_iso_or_equiv
_atom_site_adp_type
_atom_site_occupancy
_atom_site_site_symmetry_order
_atom_site_calc_flag
_atom_site_refinement_flags_posn
_atom_site_refinement_flags_adp
_atom_site_refinement_flags_occupancy
Pt01 Pt 0.5000 1.0000 0.5000 0.0288(3) Uani 1 4 d S T P
I002 I 0.0000 0.0000 0.0000 0.0429(5) Uani 1 4 d S T P
I003 I 0.55071(5) 0.76009(11) 0.35932(8) 0.0476(3) Uani 1 1 d . . .
I004 I 0.35726(7) 1.0000 0.34091(13) 0.0451(4) Uani 1 2 d S T P
I005 I 0.16831(9) 0.0000 0.12711(15) 0.0750(5) Uani 1 2 d S T P
N006 N 0.6556(10) 0.5000 0.6370(16) 0.066(6) Uani 1 2 d S T P
H00A H 0.6265 0.4085 0.6083 0.079 Uiso 0.5 1 calc R U P
H00B H 0.6265 0.5915 0.6083 0.079 Uiso 0.5 1 calc R U P
C1 C 0.6683(14) 0.5000 0.7849(19) 0.082(8) Uani 1 2 d S T P
C2 C 0.7293(13) 0.5000 0.580(2) 0.087(9) Uani 1 2 d S T P
C3 C 0.9189(17) 0.5000 0.996(3) 0.094(9) Uani 1 2 d DS T P
N1 N 0.9939(9) 0.5000 0.943(4) 0.111(16) Uiso 0.5 2 d DS . P

loop_
_atom_site_aniso_label
_atom_site_aniso_U_11
_atom_site_aniso_U_22
_atom_site_aniso_U_33
_atom_site_aniso_U_23
_atom_site_aniso_U_13
_atom_site_aniso_U_12
Pt01 0.0335(6) 0.0224(5) 0.0279(6) 0.000 0.0003(5) 0.000
I002 0.0458(11) 0.0476(11) 0.0337(11) 0.000 0.0045(10) 0.000
I003 0.0598(6) 0.0374(5) 0.0442(5) -0.0093(5) 0.0072(5) 0.0084(5)
I004 0.0358(8) 0.0491(8) 0.0441(8) 0.000 -0.0072(7) 0.000
I005 0.0436(8) 0.1185(15) 0.0559(10) 0.000 -0.0066(8) 0.000
N006 0.074(13) 0.031(10) 0.085(16) 0.000 -0.001(13) 0.000
C1 0.10(2) 0.11(2) 0.038(13) 0.000 0.027(15) 0.000
C2 0.043(13) 0.15(2) 0.080(19) 0.000 0.036(15) 0.000
C3 0.16(3) 0.041(13) 0.10(2) 0.000 0.06(2) 0.000

loop_
_atom_type_symbol
_atom_type_description
_atom_type_scat_dispersion_real
_atom_type_scat_dispersion_imag
_atom_type_scat_source
C C 0.0033 0.0016 'International Tables Vol C Tables 4.2.6.8 and 6.1.1.4'
H H 0.0000 0.0000 'International Tables Vol C Tables 4.2.6.8 and 6.1.1.4'
N N 0.0061 0.0033 'International Tables Vol C Tables 4.2.6.8 and 6.1.1.4'
I I -0.4742 1.8119 'International Tables Vol C Tables 4.2.6.8 and 6.1.1.4'
Pt Pt -1.7033 8.3905 'International Tables Vol C Tables 4.2.6.8 and 6.1.1.4'

loop_
_geom_angle_atom_site_label_1
_geom_angle_atom_site_label_2
_geom_angle_atom_site_label_3
_geom_angle
_geom_angle_site_symmetry_1
_geom_angle_site_symmetry_3
I003 Pt01 I003 180.0 . 5_676
I003 Pt01 I003 89.41(4) . 6_575
I003 Pt01 I003 90.59(4) 5_676 6_575
I003 Pt01 I003 90.59(4) . 2_656
I003 Pt01 I003 89.41(4) 5_676 2_656
I003 Pt01 I003 180.00(3) 6_575 2_656
I003 Pt01 I004 90.66(3) . 5_676
I003 Pt01 I004 89.34(3) 5_676 5_676
I003 Pt01 I004 90.66(3) 6_575 5_676
I003 Pt01 I004 89.34(3) 2_656 5_676
I003 Pt01 I004 89.34(3) . .
I003 Pt01 I004 90.66(3) 5_676 .
I003 Pt01 I004 89.34(3) 6_575 .
I003 Pt01 I004 90.66(3) 2_656 .
I004 Pt01 I004 180.00(3) 5_676 .
I005 I002 I005 180.0 5 .
C2 N006 C1 117.5(18) . .
C2 N006 H00A 107.9 . .
C1 N006 H00A 107.9 . .
C2 N006 H00B 107.9 . .
C1 N006 H00B 107.9 . .
H00A N006 H00B 107.2 . .
N1 C3 N1 48(3) 5_767 .
N1 N1 C3 66.3(18) 5_767 5_767
N1 N1 C3 66.1(18) 5_767 .
C3 N1 C3 132(3) 5_767 .

loop_
_geom_bond_atom_site_label_1
_geom_bond_atom_site_label_2
_geom_bond_distance
_geom_bond_site_symmetry_2
Pt01 I003 2.6707(9) .
Pt01 I003 2.6707(9) 5_676
Pt01 I003 2.6707(9) 6_575
Pt01 I003 2.6707(9) 2_656
Pt01 I004 2.6787(12) 5_676
Pt01 I004 2.6787(12) .
I002 I005 2.9158(14) 5
I002 I005 2.9159(14) .
N006 C2 1.50(2) .
N006 C1 1.57(2) .
N006 H00A 0.8900 .
N006 H00B 0.8900 .
C3 N1 1.50(3) 5_767
C3 N1 1.50(3) .
N1 N1 1.21(9) 5_767
N1 C3 1.50(3) 5_767
